data_4084831
loop_
_publ_author_name
'Mukherjee, Tathagata'
'Ganzmann, Carola'
'Bhuvanesh, Nattamai'
'Gladysz, John A.'

_publ_section_title
;
 Syntheses of Enantiopure Bifunctional 2-Guanidinobenzimidazole
 Cyclopentadienyl Ruthenium Complexes: Highly Enantioselective
 Organometallic Hydrogen Bond Donor Catalysts for Carbon--Carbon Bond
 Forming Reactions
;
_journal_issue 23
_journal_name_full Organometallics
_journal_page_first 6723
_journal_paper_doi 10.1021/om500705s
_journal_volume 33
_journal_year 2014
_chemical_absolute_configuration ad
_chemical_formula_sum 'C41 H30 Cl15 N6 O7 P Ru'
_chemical_formula_weight 1382.50
_chemical_name_systematic
; 
 ? 
;
_space_group_IT_number 4
_symmetry_cell_setting monoclinic
_symmetry_space_group_name_Hall 'P 2yb'
_symmetry_space_group_name_H-M 'P 1 21 1'
_atom_sites_solution_hydrogens geom
_atom_sites_solution_primary direct
_atom_sites_solution_secondary difmap
_audit_creation_method SHELXL-97
_cell_angle_alpha 90.00
_cell_angle_beta 111.967(2)
_cell_angle_gamma 90.00
_cell_formula_units_Z 2
_cell_length_a 10.286(2)
_cell_length_b 20.552(4)
_cell_length_c 13.183(4)
_cell_measurement_reflns_used 9929
_cell_measurement_temperature 150(2)
_cell_measurement_theta_max 30.99
_cell_measurement_theta_min 2.33
_cell_volume 2584.5(11)
_computing_cell_refinement 'Bruker SAINT'
_computing_data_collection 'Bruker APEX2'
_computing_data_reduction 'Bruker SAINT'
_computing_molecular_graphics Olex2
_computing_publication_material 'Bruker SHELXTL'
_computing_structure_refinement 'SHELXL-97 (Sheldrick, 2008)'
_computing_structure_solution 'SHELXS-97 (Sheldrick, 2008)'
_diffrn_ambient_temperature 150(2)
_diffrn_measured_fraction_theta_full 0.995
_diffrn_measured_fraction_theta_max 0.995
_diffrn_measurement_device_type 'Bruker APEX-II CCD'
_diffrn_measurement_method 'omega scans'
_diffrn_radiation_monochromator 'Si-<111> channel cut crystal'
_diffrn_radiation_source synchrotron
_diffrn_radiation_type synchrotron
_diffrn_radiation_wavelength 0.77490
_diffrn_reflns_av_R_equivalents 0.0685
_diffrn_reflns_av_sigmaI/netI 0.0769
_diffrn_reflns_limit_h_max 12
_diffrn_reflns_limit_h_min -12
_diffrn_reflns_limit_k_max 24
_diffrn_reflns_limit_k_min -24
_diffrn_reflns_limit_l_max 15
_diffrn_reflns_limit_l_min -15
_diffrn_reflns_number 24796
_diffrn_reflns_theta_full 27.50
_diffrn_reflns_theta_max 27.50
_diffrn_reflns_theta_min 1.82
_diffrn_standards_decay_% 0
_diffrn_standards_interval_count 0
_diffrn_standards_number 0
_exptl_absorpt_coefficient_mu 1.165
_exptl_absorpt_correction_T_max 0.9827
_exptl_absorpt_correction_T_min 0.9659
_exptl_absorpt_correction_type multi-scan
_exptl_absorpt_process_details 'SADABS; (Sheldrick, 2006)'
_exptl_crystal_colour colorless
_exptl_crystal_density_diffrn 1.776
_exptl_crystal_density_method 'not measured'
_exptl_crystal_description block
_exptl_crystal_F_000 1376
_exptl_crystal_size_max 0.03
_exptl_crystal_size_mid 0.03
_exptl_crystal_size_min 0.015
_refine_diff_density_max 0.451
_refine_diff_density_min -0.376
_refine_diff_density_rms 0.087
_refine_ls_abs_structure_details 'Flack H D (1983), Acta Cryst. A39, 876-881'
_refine_ls_abs_structure_Flack 0.03(2)
_refine_ls_extinction_method none
_refine_ls_goodness_of_fit_ref 1.014
_refine_ls_hydrogen_treatment constr
_refine_ls_matrix_type full
_refine_ls_number_parameters 652
_refine_ls_number_reflns 9102
_refine_ls_number_restraints 1
_refine_ls_restrained_S_all 1.014
_refine_ls_R_factor_all 0.0380
_refine_ls_R_factor_gt 0.0367
_refine_ls_shift/su_max 0.001
_refine_ls_shift/su_mean 0.000
_refine_ls_structure_factor_coef Fsqd
_refine_ls_weighting_details 'calc w=1/[\s^2^(Fo^2^)+(0.0321P)^2^+0.0000P] where P=(Fo^2^+2Fc^2^)/3'
_refine_ls_weighting_scheme calc
_refine_ls_wR_factor_gt 0.0847
_refine_ls_wR_factor_ref 0.0854
_reflns_number_gt 8762
_reflns_number_total 9102
_reflns_threshold_expression >2sigma(I)
_cod_data_source_file om500705s_si_001.cif
_cod_data_source_block 425
_cod_depositor_comments
;
The following automatic conversions were performed:

'_symmetry_cell_setting' value 'Monoclinic' changed to 'monoclinic'
according to
/home/saulius/struct/COD-crude-data--automatic-downloads/rss-feeds/ACS/lib/dictionaries/cif_core.dic
dictionary named 'cif_core.dic' version 2.4.2 from 2011-04-26.

Automatic conversion script
Id: cif_fix_values 2935 2014-11-11 08:27:57Z andrius 

 Adding full bibliography for 4084830--4084831.cif.
;
_cod_original_cell_volume 2584.6(10)
_cod_original_sg_symbol_H-M P2(1)
_cod_database_code 4084831

loop_
_symmetry_equiv_pos_as_xyz
'x, y, z'
'-x, y+1/2, -z'

loop_
_atom_site_label
_atom_site_type_symbol
_atom_site_fract_x
_atom_site_fract_y
_atom_site_fract_z
_atom_site_U_iso_or_equiv
_atom_site_adp_type
_atom_site_occupancy
_atom_site_symmetry_multiplicity
_atom_site_calc_flag
_atom_site_refinement_flags
_atom_site_disorder_assembly
_atom_site_disorder_group
P1 P 0.84940(10) 0.62779(5) 0.39970(8) 0.0129(2) Uani 1 1 d . . .
C1P C 0.6910(4) 0.53755(19) 0.2860(3) 0.0120(7) Uani 1 1 d . . .
C2P C 0.6326(4) 0.47844(19) 0.2475(3) 0.0161(8) Uani 1 1 d . . .
C3P C 0.5098(4) 0.4767(2) 0.1518(3) 0.0152(8) Uani 1 1 d . . .
C4P C 0.4520(4) 0.5344(2) 0.1004(3) 0.0167(8) Uani 1 1 d . . .
C5P C 0.5147(4) 0.59455(18) 0.1412(3) 0.0148(8) Uani 1 1 d . . .
C6P C 0.6363(4) 0.59458(18) 0.2333(3) 0.0123(8) Uani 1 1 d . . .
C7P C 0.7524(4) 0.69230(19) 0.5202(3) 0.0176(8) Uani 1 1 d . . .
C8P C 0.6884(4) 0.7114(2) 0.5907(3) 0.0234(10) Uani 1 1 d . . .
C9P C 0.7057(5) 0.7758(3) 0.6282(4) 0.0304(11) Uani 1 1 d . . .
C10P C 0.7862(5) 0.8191(2) 0.5952(4) 0.0294(11) Uani 1 1 d . . .
C11P C 0.8495(4) 0.7996(2) 0.5231(3) 0.0226(9) Uani 1 1 d . . .
C12P C 0.8315(4) 0.7360(2) 0.4866(3) 0.0184(9) Uani 1 1 d . . .
C13P C 1.0939(4) 0.58035(19) 0.4901(3) 0.0154(8) Uani 1 1 d . . .
C14P C 1.2054(4) 0.54359(19) 0.5569(3) 0.0154(8) Uani 1 1 d . . .
C15P C 1.3110(4) 0.5277(2) 0.5191(3) 0.0202(9) Uani 1 1 d . . .
C16P C 1.3030(4) 0.5491(2) 0.4158(3) 0.0211(9) Uani 1 1 d . . .
C17P C 1.1845(4) 0.5827(2) 0.3471(3) 0.0199(9) Uani 1 1 d . . .
C18P C 1.0806(4) 0.59655(19) 0.3845(3) 0.0151(8) Uani 1 1 d . . .
Cl1 Cl 0.70941(11) 0.40901(5) 0.31835(8) 0.0209(2) Uani 1 1 d . . .
Cl2 Cl 0.43655(10) 0.40293(5) 0.09890(8) 0.0207(2) Uani 1 1 d . . .
Cl3 Cl 0.30127(10) 0.53239(5) -0.01596(8) 0.0221(2) Uani 1 1 d . . .
Cl4 Cl 0.44523(10) 0.66715(5) 0.08122(8) 0.0214(2) Uani 1 1 d . . .
Cl5 Cl 0.59311(12) 0.65526(6) 0.63064(9) 0.0328(3) Uani 1 1 d . . .
Cl6 Cl 0.63044(14) 0.80063(7) 0.71868(10) 0.0430(3) Uani 1 1 d . . .
Cl7 Cl 0.81391(15) 0.89717(6) 0.64747(10) 0.0463(4) Uani 1 1 d . . .
Cl8 Cl 0.94876(12) 0.85185(5) 0.47929(9) 0.0316(3) Uani 1 1 d . . .
Cl9 Cl 1.20597(10) 0.51428(5) 0.67982(7) 0.0200(2) Uani 1 1 d . . .
Cl10 Cl 1.44973(11) 0.48010(6) 0.59852(9) 0.0300(3) Uani 1 1 d . . .
Cl11 Cl 1.43767(11) 0.53158(6) 0.37294(9) 0.0329(3) Uani 1 1 d . . .
Cl12 Cl 1.16930(11) 0.60664(6) 0.21742(8) 0.0304(3) Uani 1 1 d . . .
O1P O 0.8056(3) 0.54645(12) 0.3788(2) 0.0150(6) Uani 1 1 d . . .
O2P O 0.7112(3) 0.64789(13) 0.2828(2) 0.0151(6) Uani 1 1 d . . .
O3P O 0.7509(3) 0.63169(13) 0.4801(2) 0.0160(6) Uani 1 1 d . . .
O4P O 0.8898(3) 0.70814(13) 0.4212(2) 0.0172(6) Uani 1 1 d . . .
O5P O 0.9847(3) 0.60187(13) 0.5152(2) 0.0151(6) Uani 1 1 d . . .
O6P O 0.9549(3) 0.62527(13) 0.3260(2) 0.0166(6) Uani 1 1 d . . .
Ru1 Ru 0.83434(3) 0.502818(14) 0.92026(2) 0.01370(8) Uani 1 1 d . . .
C2 C 0.8165(4) 0.48626(18) 0.6836(3) 0.0138(8) Uani 1 1 d . . .
C4 C 0.6974(4) 0.3477(2) 0.7814(3) 0.0204(9) Uani 1 1 d . . .
H4 H 0.7065 0.3516 0.8555 0.024 Uiso 1 1 calc R . .
C5 C 0.6420(5) 0.2918(2) 0.7211(4) 0.0261(10) Uani 1 1 d . . .
H5 H 0.6149 0.2566 0.7556 0.031 Uiso 1 1 calc R . .
C6 C 0.6252(5) 0.2860(2) 0.6116(4) 0.0264(10) Uani 1 1 d . . .
H6 H 0.5855 0.2474 0.5729 0.032 Uiso 1 1 calc R . .
C7 C 0.6658(4) 0.3360(2) 0.5574(3) 0.0219(9) Uani 1 1 d . . .
H7 H 0.6547 0.3326 0.4827 0.026 Uiso 1 1 calc R . .
C8 C 0.7233(4) 0.3909(2) 0.6194(3) 0.0163(8) Uani 1 1 d . . .
C9 C 0.7388(4) 0.3977(2) 0.7290(3) 0.0151(8) Uani 1 1 d . . .
C11 C 0.9479(4) 0.58332(19) 0.7724(3) 0.0159(8) Uani 1 1 d . . .
C14 C 1.0905(4) 0.68261(19) 0.8300(3) 0.0162(8) Uani 1 1 d . . .
H14 H 1.1648 0.6588 0.8901 0.019 Uiso 1 1 calc R . .
C15 C 1.0011(4) 0.7225(2) 0.8784(3) 0.0222(9) Uani 1 1 d . . .
H15A H 0.9246 0.7445 0.8187 0.027 Uiso 1 1 calc R . .
H15B H 0.9583 0.6930 0.9166 0.027 Uiso 1 1 calc R . .
C16 C 1.0911(5) 0.7732(2) 0.9584(3) 0.0262(10) Uani 1 1 d . . .
H16A H 1.1630 0.7510 1.0212 0.031 Uiso 1 1 calc R . .
H16B H 1.0316 0.7996 0.9867 0.031 Uiso 1 1 calc R . .
C17 C 1.1629(5) 0.8175(2) 0.9022(4) 0.0287(10) Uani 1 1 d . . .
H17A H 1.0909 0.8422 0.8432 0.034 Uiso 1 1 calc R . .
H17B H 1.2232 0.8491 0.9559 0.034 Uiso 1 1 calc R . .
C18 C 1.2510(5) 0.7787(2) 0.8543(3) 0.0244(9) Uani 1 1 d . . .
H18A H 1.3271 0.7563 0.9137 0.029 Uiso 1 1 calc R . .
H18B H 1.2944 0.8084 0.8169 0.029 Uiso 1 1 calc R . .
C19 C 1.1599(4) 0.7280(2) 0.7720(3) 0.0178(8) Uani 1 1 d . . .
H19 H 1.0821 0.7528 0.7162 0.021 Uiso 1 1 calc R . .
C21 C 1.3621(4) 0.6618(2) 0.7801(3) 0.0223(9) Uani 1 1 d . . .
H21A H 1.4298 0.6966 0.8133 0.033 Uiso 1 1 calc R . .
H21B H 1.3970 0.6342 0.7352 0.033 Uiso 1 1 calc R . .
H21C H 1.3497 0.6355 0.8379 0.033 Uiso 1 1 calc R . .
C22 C 1.2437(4) 0.7273(2) 0.6229(3) 0.0198(9) Uani 1 1 d . . .
H22A H 1.1527 0.7454 0.5761 0.030 Uiso 1 1 calc R . .
H22B H 1.2789 0.6987 0.5794 0.030 Uiso 1 1 calc R . .
H22C H 1.3103 0.7629 0.6534 0.030 Uiso 1 1 calc R . .
C23 C 0.9869(4) 0.4498(2) 0.9953(3) 0.0191(9) Uani 1 1 d . . .
C25 C 0.7898(4) 0.5651(2) 1.0380(3) 0.0263(10) Uani 1 1 d . . .
H25 H 0.8595 0.5926 1.0867 0.032 Uiso 1 1 calc R . .
C26 C 0.6902(4) 0.5832(2) 0.9330(4) 0.0235(9) Uani 1 1 d . . .
H26 H 0.6816 0.6248 0.8998 0.028 Uiso 1 1 calc R . .
C27 C 0.6074(4) 0.5283(2) 0.8878(4) 0.0239(9) Uani 1 1 d . . .
H27 H 0.5320 0.5268 0.8187 0.029 Uiso 1 1 calc R . .
C28 C 0.6545(5) 0.4755(2) 0.9621(4) 0.0275(10) Uani 1 1 d . . .
H28 H 0.6186 0.4324 0.9513 0.033 Uiso 1 1 calc R . .
C29 C 0.7671(4) 0.4999(3) 1.0568(3) 0.0285(10) Uani 1 1 d . . .
H29 H 0.8173 0.4758 1.1211 0.034 Uiso 1 1 calc R . .
N1 N 0.7748(3) 0.44856(16) 0.5933(3) 0.0158(7) Uani 1 1 d . . .
H1 H 0.7785 0.4672 0.5311 0.019 Uiso 1 1 d R . .
N3 N 0.7973(3) 0.45813(15) 0.7671(2) 0.0133(7) Uani 1 1 d . . .
N10 N 0.8693(3) 0.54672(16) 0.6819(3) 0.0182(7) Uani 1 1 d . . .
H10 H 0.8554 0.5675 0.6242 0.022 Uiso 1 1 d R . .
N12 N 0.9584(3) 0.56581(16) 0.8697(2) 0.0165(7) Uani 1 1 d . . .
H12 H 1.0218 0.5976 0.9247 0.020 Uiso 1 1 d R . .
N13 N 1.0073(3) 0.63627(16) 0.7479(3) 0.0172(7) Uani 1 1 d . . .
H13 H 1.0331 0.6360 0.6905 0.021 Uiso 1 1 d R . .
N20 N 1.2274(3) 0.69030(17) 0.7114(3) 0.0183(7) Uani 1 1 d . . .
O24 O 1.0785(3) 0.41824(15) 1.0509(3) 0.0324(8) Uani 1 1 d . . .
C50 C 1.2041(5) 0.2805(3) 0.8314(5) 0.0489(15) Uani 1 1 d . . .
H50 H 1.1933 0.2388 0.7900 0.059 Uiso 0.719(15) 1 calc PR A 1
H50A H 1.1592 0.2446 0.7787 0.059 Uiso 0.281(15) 1 calc PR A 2
Cl51 Cl 1.33153(17) 0.32558(8) 0.80258(12) 0.0558(4) Uani 1 1 d . A .
Cl52 Cl 1.26463(15) 0.25861(7) 0.97060(13) 0.0476(3) Uani 1 1 d . A .
Cl53 Cl 1.0384(4) 0.3124(5) 0.7935(3) 0.077(2) Uani 0.719(15) 1 d P A 1
Cl54 Cl 1.0892(12) 0.3599(9) 0.8134(6) 0.061(5) Uani 0.281(15) 1 d P A 2

loop_
_atom_site_aniso_label
_atom_site_aniso_U_11
_atom_site_aniso_U_22
_atom_site_aniso_U_33
_atom_site_aniso_U_23
_atom_site_aniso_U_13
_atom_site_aniso_U_12
P1 0.0126(5) 0.0164(5) 0.0094(5) 0.0020(4) 0.0038(4) 0.0011(4)
C1P 0.0131(18) 0.0181(19) 0.0073(17) 0.0010(15) 0.0066(15) 0.0016(16)
C2P 0.019(2) 0.020(2) 0.0112(19) 0.0038(16) 0.0075(16) 0.0026(16)
C3P 0.0163(19) 0.0187(19) 0.0130(19) -0.0043(16) 0.0081(16) -0.0073(16)
C4P 0.0131(18) 0.024(2) 0.0134(19) 0.0035(16) 0.0055(16) 0.0016(16)
C5P 0.018(2) 0.0142(19) 0.0140(19) 0.0021(15) 0.0081(16) 0.0046(15)
C6P 0.0165(19) 0.016(2) 0.0082(17) 0.0016(15) 0.0096(15) 0.0005(15)
C7P 0.0139(19) 0.019(2) 0.015(2) 0.0021(16) -0.0003(15) 0.0086(16)
C8P 0.014(2) 0.039(3) 0.014(2) 0.0045(18) 0.0017(16) 0.0095(18)
C9P 0.026(2) 0.046(3) 0.015(2) -0.005(2) 0.0015(18) 0.016(2)
C10P 0.036(3) 0.021(2) 0.021(2) -0.0041(18) -0.002(2) 0.015(2)
C11P 0.027(2) 0.015(2) 0.017(2) -0.0019(17) -0.0020(17) 0.0019(17)
C12P 0.017(2) 0.026(2) 0.0080(18) 0.0001(16) 0.0001(16) 0.0042(17)
C13P 0.020(2) 0.0171(19) 0.0092(18) -0.0021(15) 0.0049(16) -0.0002(16)
C14P 0.0162(19) 0.021(2) 0.0087(18) -0.0012(16) 0.0046(15) -0.0025(16)
C15P 0.0128(18) 0.028(2) 0.017(2) -0.0013(17) 0.0026(16) 0.0023(16)
C16P 0.0157(19) 0.035(3) 0.016(2) -0.0086(17) 0.0095(16) -0.0040(18)
C17P 0.024(2) 0.025(2) 0.014(2) -0.0001(17) 0.0109(17) -0.0037(17)
C18P 0.0136(19) 0.016(2) 0.0141(19) -0.0037(16) 0.0035(15) -0.0025(15)
Cl1 0.0304(5) 0.0149(5) 0.0153(5) 0.0021(4) 0.0062(4) 0.0040(4)
Cl2 0.0251(5) 0.0184(5) 0.0173(5) -0.0017(4) 0.0063(4) -0.0054(4)
Cl3 0.0179(5) 0.0251(5) 0.0169(5) 0.0005(4) -0.0009(4) -0.0026(4)
Cl4 0.0229(5) 0.0182(5) 0.0165(5) 0.0035(4) 0.0000(4) 0.0040(4)
Cl5 0.0279(6) 0.0500(7) 0.0292(6) 0.0047(5) 0.0206(5) 0.0085(5)
Cl6 0.0379(7) 0.0635(9) 0.0258(6) -0.0118(6) 0.0098(5) 0.0240(6)
Cl7 0.0622(9) 0.0285(6) 0.0339(7) -0.0132(5) 0.0013(6) 0.0153(6)
Cl8 0.0371(6) 0.0181(5) 0.0293(6) 0.0004(4) 0.0008(5) -0.0047(4)
Cl9 0.0221(5) 0.0246(6) 0.0133(4) 0.0031(4) 0.0064(4) 0.0056(4)
Cl10 0.0199(5) 0.0478(7) 0.0208(5) 0.0021(5) 0.0057(4) 0.0162(5)
Cl11 0.0194(5) 0.0579(7) 0.0267(6) -0.0004(5) 0.0147(4) 0.0063(5)
Cl12 0.0280(6) 0.0529(7) 0.0149(5) 0.0053(5) 0.0134(4) 0.0022(5)
O1P 0.0152(13) 0.0148(14) 0.0126(13) 0.0000(11) 0.0025(11) 0.0018(11)
O2P 0.0149(13) 0.0177(14) 0.0109(13) 0.0000(11) 0.0030(11) 0.0003(11)
O3P 0.0140(14) 0.0209(15) 0.0142(14) 0.0023(11) 0.0066(11) 0.0033(11)
O4P 0.0186(14) 0.0176(14) 0.0160(14) -0.0012(11) 0.0072(11) -0.0017(11)
O5P 0.0115(13) 0.0238(15) 0.0103(13) -0.0013(11) 0.0044(10) 0.0021(11)
O6P 0.0150(13) 0.0264(15) 0.0095(13) 0.0011(11) 0.0059(11) 0.0026(11)
Ru1 0.01426(15) 0.01866(15) 0.00926(14) 0.00054(12) 0.00563(11) 0.00040(12)
C2 0.0122(17) 0.018(2) 0.0124(18) 0.0005(14) 0.0065(15) 0.0059(14)
C4 0.029(2) 0.023(2) 0.0090(19) -0.0027(16) 0.0065(17) -0.0036(18)
C5 0.031(2) 0.025(2) 0.023(2) 0.0016(18) 0.0113(19) -0.0062(19)
C6 0.034(2) 0.022(2) 0.020(2) -0.0032(18) 0.0064(19) -0.0056(19)
C7 0.027(2) 0.022(2) 0.016(2) -0.0016(18) 0.0066(17) -0.0029(18)
C8 0.0124(19) 0.020(2) 0.016(2) -0.0007(16) 0.0037(16) 0.0040(15)
C9 0.0099(18) 0.021(2) 0.0131(18) 0.0022(16) 0.0030(15) 0.0000(15)
C11 0.0127(19) 0.0170(19) 0.018(2) 0.0004(16) 0.0057(16) 0.0014(15)
C14 0.017(2) 0.018(2) 0.0129(19) -0.0048(16) 0.0048(16) -0.0046(16)
C15 0.023(2) 0.025(2) 0.017(2) -0.0025(17) 0.0052(18) 0.0026(17)
C16 0.041(3) 0.021(2) 0.017(2) -0.0054(18) 0.0109(19) 0.0041(19)
C17 0.049(3) 0.015(2) 0.018(2) -0.0023(17) 0.007(2) -0.001(2)
C18 0.033(2) 0.018(2) 0.015(2) 0.0043(17) 0.0003(18) -0.0064(18)
C19 0.020(2) 0.018(2) 0.0133(19) -0.0003(16) 0.0041(16) 0.0003(16)
C21 0.020(2) 0.027(2) 0.021(2) 0.0081(18) 0.0096(17) 0.0036(18)
C22 0.024(2) 0.022(2) 0.0125(19) 0.0056(17) 0.0053(17) -0.0011(17)
C23 0.017(2) 0.027(2) 0.016(2) 0.0023(17) 0.0091(17) -0.0024(18)
C25 0.017(2) 0.043(3) 0.020(2) -0.012(2) 0.0079(17) -0.0024(19)
C26 0.022(2) 0.025(2) 0.028(2) 0.0005(18) 0.0140(19) 0.0056(18)
C27 0.015(2) 0.039(2) 0.020(2) -0.0045(18) 0.0092(17) 0.0045(18)
C28 0.029(2) 0.027(2) 0.038(3) -0.003(2) 0.026(2) -0.0004(19)
C29 0.032(2) 0.044(3) 0.018(2) 0.008(2) 0.0193(18) 0.007(2)
N1 0.0205(17) 0.0190(17) 0.0108(16) 0.0007(13) 0.0091(14) -0.0001(13)
N3 0.0111(15) 0.0181(17) 0.0097(15) -0.0017(13) 0.0026(12) 0.0000(12)
N10 0.0228(18) 0.0222(19) 0.0119(16) 0.0041(14) 0.0090(14) -0.0039(14)
N12 0.0157(16) 0.0227(18) 0.0106(16) 0.0029(14) 0.0045(13) -0.0023(14)
N13 0.0211(18) 0.0212(18) 0.0101(16) -0.0018(13) 0.0069(14) 0.0003(14)
N20 0.0175(17) 0.0209(18) 0.0153(17) 0.0027(14) 0.0047(14) -0.0010(14)
O24 0.0219(16) 0.0340(19) 0.0368(19) 0.0150(15) 0.0060(15) 0.0050(14)
C50 0.030(3) 0.076(4) 0.043(3) -0.028(3) 0.017(2) -0.002(3)
Cl51 0.0629(10) 0.0554(9) 0.0401(8) 0.0067(7) 0.0088(7) -0.0077(7)
Cl52 0.0484(8) 0.0378(7) 0.0581(9) 0.0067(6) 0.0215(7) 0.0054(6)
Cl53 0.0398(17) 0.155(6) 0.0360(13) 0.011(2) 0.0155(12) 0.043(3)
Cl54 0.042(5) 0.116(10) 0.026(3) 0.009(4) 0.014(3) 0.044(6)

loop_
_atom_type_symbol
_atom_type_description
_atom_type_scat_dispersion_real
_atom_type_scat_dispersion_imag
_atom_type_scat_source
C C 0.0044 0.0020 'L. Kissel & R.H. Pratt, Acta Cryst A (1990), A46, 170-175.'
H H 0.0000 0.0000 'L. Kissel & R.H. Pratt, Acta Cryst A (1990), A46, 170-175.'
Cl Cl 0.1692 0.1899 'L. Kissel & R.H. Pratt, Acta Cryst A (1990), A46, 170-175.'
N N 0.0081 0.0039 'L. Kissel & R.H. Pratt, Acta Cryst A (1990), A46, 170-175.'
O O 0.0141 0.0074 'L. Kissel & R.H. Pratt, Acta Cryst A (1990), A46, 170-175.'
P P 0.1202 0.1150 'L. Kissel & R.H. Pratt, Acta Cryst A (1990), A46, 170-175.'
Ru Ru -1.0045 0.9739 'L. Kissel & R.H. Pratt, Acta Cryst A (1990), A46, 170-175.'

loop_
_geom_angle_atom_site_label_1
_geom_angle_atom_site_label_2
_geom_angle_atom_site_label_3
_geom_angle
O4P P1 O6P 87.52(14)
O4P P1 O2P 89.10(13)
O6P P1 O2P 89.17(13)
O4P P1 O5P 95.00(14)
O6P P1 O5P 91.04(13)
O2P P1 O5P 175.91(14)
O4P P1 O3P 90.89(14)
O6P P1 O3P 176.85(14)
O2P P1 O3P 93.52(13)
O5P P1 O3P 86.40(13)
O4P P1 O1P 178.80(14)
O6P P1 O1P 93.65(13)
O2P P1 O1P 90.63(13)
O5P P1 O1P 85.28(13)
O3P P1 O1P 87.96(13)
O1P C1P C2P 124.6(3)
O1P C1P C6P 113.3(3)
C2P C1P C6P 122.2(3)
C1P C2P C3P 118.4(3)
C1P C2P Cl1 119.1(3)
C3P C2P Cl1 122.5(3)
C4P C3P C2P 119.5(4)
C4P C3P Cl2 120.9(3)
C2P C3P Cl2 119.6(3)
C3P C4P C5P 120.9(3)
C3P C4P Cl3 119.5(3)
C5P C4P Cl3 119.5(3)
C6P C5P C4P 118.2(3)
C6P C5P Cl4 119.3(3)
C4P C5P Cl4 122.4(3)
O2P C6P C1P 113.3(3)
O2P C6P C5P 126.0(3)
C1P C6P C5P 120.7(4)
O3P C7P C8P 125.8(4)
O3P C7P C12P 113.2(3)
C8P C7P C12P 121.0(4)
C7P C8P C9P 118.4(4)
C7P C8P Cl5 119.1(4)
C9P C8P Cl5 122.5(4)
C10P C9P C8P 120.5(4)
C10P C9P Cl6 120.0(4)
C8P C9P Cl6 119.5(4)
C9P C10P C11P 120.7(4)
C9P C10P Cl7 119.9(4)
C11P C10P Cl7 119.3(4)
C12P C11P C10P 118.3(4)
C12P C11P Cl8 119.5(3)
C10P C11P Cl8 122.3(3)
O4P C12P C11P 126.2(4)
O4P C12P C7P 112.5(4)
C11P C12P C7P 121.2(4)
O5P C13P C14P 126.1(3)
O5P C13P C18P 112.7(3)
C14P C13P C18P 121.2(4)
C13P C14P C15P 118.3(3)
C13P C14P Cl9 120.0(3)
C15P C14P Cl9 121.6(3)
C14P C15P C16P 120.2(4)
C14P C15P Cl10 119.7(3)
C16P C15P Cl10 120.1(3)
C17P C16P C15P 120.2(3)
C17P C16P Cl11 120.3(3)
C15P C16P Cl11 119.4(3)
C18P C17P C16P 118.7(4)
C18P C17P Cl12 120.3(3)
C16P C17P Cl12 121.0(3)
C17P C18P O6P 126.2(3)
C17P C18P C13P 121.1(4)
O6P C18P C13P 112.7(3)
C1P O1P P1 111.2(2)
C6P O2P P1 111.6(2)
C7P O3P P1 111.1(2)
C12P O4P P1 112.3(2)
C13P O5P P1 110.8(2)
C18P O6P P1 111.2(2)
C23 Ru1 N12 92.17(15)
C23 Ru1 N3 93.92(15)
N12 Ru1 N3 83.00(12)
C23 Ru1 C29 90.55(17)
N12 Ru1 C29 134.98(17)
N3 Ru1 C29 141.58(16)
C23 Ru1 C25 108.86(17)
N12 Ru1 C25 100.29(16)
N3 Ru1 C25 156.74(14)
C29 Ru1 C25 37.53(19)
C23 Ru1 C28 109.85(17)
N12 Ru1 C28 155.57(15)
N3 Ru1 C28 105.15(15)
C29 Ru1 C28 38.60(17)
C25 Ru1 C28 63.30(17)
C23 Ru1 C26 146.22(17)
N12 Ru1 C26 93.82(15)
N3 Ru1 C26 119.80(14)
C29 Ru1 C26 62.35(17)
C25 Ru1 C26 37.38(16)
C28 Ru1 C26 62.01(17)
C23 Ru1 C27 146.89(17)
N12 Ru1 C27 120.20(15)
N3 Ru1 C27 96.60(13)
C29 Ru1 C27 62.35(16)
C25 Ru1 C27 61.68(16)
C28 Ru1 C27 37.04(17)
C26 Ru1 C27 36.04(16)
N3 C2 N1 112.7(3)
N3 C2 N10 126.8(3)
N1 C2 N10 120.4(3)
C9 C4 C5 117.5(4)
C9 C4 H4 121.2
C5 C4 H4 121.2
C4 C5 C6 121.9(4)
C4 C5 H5 119.1
C6 C5 H5 119.1
C5 C6 C7 121.3(4)
C5 C6 H6 119.3
C7 C6 H6 119.3
C8 C7 C6 116.0(4)
C8 C7 H7 122.0
C6 C7 H7 122.0
C7 C8 N1 131.5(4)
C7 C8 C9 123.2(4)
N1 C8 C9 105.3(3)
C4 C9 N3 130.7(4)
C4 C9 C8 120.1(4)
N3 C9 C8 109.2(3)
N12 C11 N13 125.8(4)
N12 C11 N10 120.4(3)
N13 C11 N10 113.8(3)
N13 C14 C15 112.4(3)
N13 C14 C19 106.2(3)
C15 C14 C19 110.1(3)
N13 C14 H14 109.3
C15 C14 H14 109.3
C19 C14 H14 109.3
C16 C15 C14 110.4(3)
C16 C15 H15A 109.6
C14 C15 H15A 109.6
C16 C15 H15B 109.6
C14 C15 H15B 109.6
H15A C15 H15B 108.1
C15 C16 C17 110.5(4)
C15 C16 H16A 109.6
C17 C16 H16A 109.6
C15 C16 H16B 109.6
C17 C16 H16B 109.6
H16A C16 H16B 108.1
C18 C17 C16 111.2(3)
C18 C17 H17A 109.4
C16 C17 H17A 109.4
C18 C17 H17B 109.4
C16 C17 H17B 109.4
H17A C17 H17B 108.0
C17 C18 C19 110.4(4)
C17 C18 H18A 109.6
C19 C18 H18A 109.6
C17 C18 H18B 109.6
C19 C18 H18B 109.6
H18A C18 H18B 108.1
N20 C19 C14 110.7(3)
N20 C19 C18 117.0(3)
C14 C19 C18 109.4(3)
N20 C19 H19 106.3
C14 C19 H19 106.3
C18 C19 H19 106.3
N20 C21 H21A 109.5
N20 C21 H21B 109.5
H21A C21 H21B 109.5
N20 C21 H21C 109.5
H21A C21 H21C 109.5
H21B C21 H21C 109.5
N20 C22 H22A 109.5
N20 C22 H22B 109.5
H22A C22 H22B 109.5
N20 C22 H22C 109.5
H22A C22 H22C 109.5
H22B C22 H22C 109.5
O24 C23 Ru1 173.2(4)
C29 C25 C26 108.3(4)
C29 C25 Ru1 70.1(2)
C26 C25 Ru1 74.3(2)
C29 C25 H25 125.8
C26 C25 H25 125.8
Ru1 C25 H25 121.5
C27 C26 C25 107.7(4)
C27 C26 Ru1 72.2(2)
C25 C26 Ru1 68.3(2)
C27 C26 H26 126.2
C25 C26 H26 126.2
Ru1 C26 H26 124.9
C26 C27 C28 108.9(4)
C26 C27 Ru1 71.8(2)
C28 C27 Ru1 68.4(2)
C26 C27 H27 125.5
C28 C27 H27 125.5
Ru1 C27 H27 125.8
C27 C28 C29 106.8(4)
C27 C28 Ru1 74.5(2)
C29 C28 Ru1 69.4(2)
C27 C28 H28 126.6
C29 C28 H28 126.6
Ru1 C28 H28 121.2
C25 C29 C28 108.2(4)
C25 C29 Ru1 72.4(2)
C28 C29 Ru1 72.0(2)
C25 C29 H29 125.9
C28 C29 H29 125.9
Ru1 C29 H29 121.5
C2 N1 C8 107.2(3)
C2 N1 H1 116.3
C8 N1 H1 136.2
C2 N3 C9 105.7(3)
C2 N3 Ru1 125.0(3)
C9 N3 Ru1 129.1(2)
C2 N10 C11 126.1(3)
C2 N10 H10 123.3
C11 N10 H10 110.6
C11 N12 Ru1 130.6(3)
C11 N12 H12 108.8
Ru1 N12 H12 118.5
C11 N13 C14 123.0(3)
C11 N13 H13 120.3
C14 N13 H13 110.9
C22 N20 C19 112.5(3)
C22 N20 C21 109.9(3)
C19 N20 C21 114.0(3)
Cl53 C50 Cl51 118.4(5)
Cl53 C50 Cl52 109.0(3)
Cl51 C50 Cl52 111.0(3)
Cl53 C50 Cl54 33.5(3)
Cl51 C50 Cl54 90.0(6)
Cl52 C50 Cl54 107.3(3)
Cl53 C50 H50 105.9
Cl51 C50 H50 105.9
Cl52 C50 H50 105.9
Cl54 C50 H50 134.7
Cl53 C50 H50A 86.0
Cl51 C50 H50A 115.2
Cl52 C50 H50A 115.2
Cl54 C50 H50A 115.2
H50 C50 H50A 20.0

loop_
_geom_bond_atom_site_label_1
_geom_bond_atom_site_label_2
_geom_bond_distance
P1 O4P 1.700(3)
P1 O6P 1.707(3)
P1 O2P 1.711(3)
P1 O5P 1.718(3)
P1 O3P 1.721(3)
P1 O1P 1.726(3)
C1P O1P 1.357(4)
C1P C2P 1.366(6)
C1P C6P 1.371(5)
C2P C3P 1.413(6)
C2P Cl1 1.726(4)
C3P C4P 1.385(6)
C3P Cl2 1.721(4)
C4P C5P 1.405(6)
C4P Cl3 1.726(4)
C5P C6P 1.379(5)
C5P Cl4 1.715(4)
C6P O2P 1.358(5)
C7P O3P 1.351(5)
C7P C8P 1.382(6)
C7P C12P 1.390(6)
C8P C9P 1.402(7)
C8P Cl5 1.718(5)
C9P C10P 1.391(7)
C9P Cl6 1.725(5)
C10P C11P 1.398(7)
C10P Cl7 1.726(5)
C11P C12P 1.382(6)
C11P Cl8 1.724(5)
C12P O4P 1.347(5)
C13P O5P 1.358(5)
C13P C14P 1.380(5)
C13P C18P 1.388(5)
C14P C15P 1.392(5)
C14P Cl9 1.727(4)
C15P C16P 1.404(6)
C15P Cl10 1.723(4)
C16P C17P 1.399(6)
C16P Cl11 1.719(4)
C17P C18P 1.363(5)
C17P Cl12 1.729(4)
C18P O6P 1.367(5)
Ru1 C23 1.861(4)
Ru1 N12 2.094(3)
Ru1 N3 2.119(3)
Ru1 C29 2.158(4)
Ru1 C25 2.188(4)
Ru1 C28 2.192(4)
Ru1 C26 2.267(4)
Ru1 C27 2.272(4)
C2 N3 1.321(5)
C2 N1 1.350(5)
C2 N10 1.360(5)
C4 C9 1.390(6)
C4 C5 1.392(6)
C4 H4 0.9500
C5 C6 1.394(6)
C5 H5 0.9500
C6 C7 1.401(6)
C6 H6 0.9500
C7 C8 1.388(6)
C7 H7 0.9500
C8 N1 1.393(5)
C8 C9 1.400(5)
C9 N3 1.390(5)
C11 N12 1.298(5)
C11 N13 1.345(5)
C11 N10 1.386(5)
C14 N13 1.455(5)
C14 C15 1.536(6)
C14 C19 1.540(6)
C14 H14 1.0000
C15 C16 1.525(6)
C15 H15A 0.9900
C15 H15B 0.9900
C16 C17 1.528(6)
C16 H16A 0.9900
C16 H16B 0.9900
C17 C18 1.512(7)
C17 H17A 0.9900
C17 H17B 0.9900
C18 C19 1.543(6)
C18 H18A 0.9900
C18 H18B 0.9900
C19 N20 1.462(5)
C19 H19 1.0000
C21 N20 1.465(5)
C21 H21A 0.9800
C21 H21B 0.9800
C21 H21C 0.9800
C22 N20 1.454(5)
C22 H22A 0.9800
C22 H22B 0.9800
C22 H22C 0.9800
C23 O24 1.154(5)
C25 C29 1.398(7)
C25 C26 1.429(6)
C25 H25 0.9500
C26 C27 1.404(6)
C26 H26 0.9500
C27 C28 1.420(6)
C27 H27 0.9500
C28 C29 1.438(7)
C28 H28 0.9500
C29 H29 0.9500
N1 H1 0.9177
N10 H10 0.8365
N12 H12 1.0121
N13 H13 0.8908
C50 Cl53 1.716(6)
C50 Cl51 1.758(6)
C50 Cl52 1.762(6)
C50 Cl54 1.977(12)
C50 H50 1.0000
C50 H50A 1.0000

loop_
_geom_torsion_atom_site_label_1
_geom_torsion_atom_site_label_2
_geom_torsion_atom_site_label_3
_geom_torsion_atom_site_label_4
_geom_torsion
O1P C1P C2P C3P 177.5(3)
C6P C1P C2P C3P -1.7(6)
O1P C1P C2P Cl1 -1.4(5)
C6P C1P C2P Cl1 179.3(3)
C1P C2P C3P C4P -0.3(5)
Cl1 C2P C3P C4P 178.6(3)
C1P C2P C3P Cl2 178.1(3)
Cl1 C2P C3P Cl2 -3.0(5)
C2P C3P C4P C5P 0.8(6)
Cl2 C3P C4P C5P -177.6(3)
C2P C3P C4P Cl3 -179.5(3)
Cl2 C3P C4P Cl3 2.1(5)
C3P C4P C5P C6P 0.7(6)
Cl3 C4P C5P C6P -178.9(3)
C3P C4P C5P Cl4 -179.0(3)
Cl3 C4P C5P Cl4 1.3(5)
O1P C1P C6P O2P 2.2(4)
C2P C1P C6P O2P -178.4(3)
O1P C1P C6P C5P -176.0(3)
C2P C1P C6P C5P 3.3(6)
C4P C5P C6P O2P 179.2(3)
Cl4 C5P C6P O2P -1.0(5)
C4P C5P C6P C1P -2.7(5)
Cl4 C5P C6P C1P 177.0(3)
O3P C7P C8P C9P 177.2(4)
C12P C7P C8P C9P -0.3(6)
O3P C7P C8P Cl5 -1.9(5)
C12P C7P C8P Cl5 -179.4(3)
C7P C8P C9P C10P -0.4(6)
Cl5 C8P C9P C10P 178.7(3)
C7P C8P C9P Cl6 -178.5(3)
Cl5 C8P C9P Cl6 0.5(5)
C8P C9P C10P C11P 0.9(7)
Cl6 C9P C10P C11P 179.1(3)
C8P C9P C10P Cl7 -176.7(3)
Cl6 C9P C10P Cl7 1.5(5)
C9P C10P C11P C12P -0.8(6)
Cl7 C10P C11P C12P 176.8(3)
C9P C10P C11P Cl8 179.4(3)
Cl7 C10P C11P Cl8 -2.9(5)
C10P C11P C12P O4P -176.8(4)
Cl8 C11P C12P O4P 3.0(6)
C10P C11P C12P C7P 0.1(6)
Cl8 C11P C12P C7P 179.9(3)
O3P C7P C12P O4P -0.1(5)
C8P C7P C12P O4P 177.8(3)
O3P C7P C12P C11P -177.4(3)
C8P C7P C12P C11P 0.5(6)
O5P C13P C14P C15P -177.8(4)
C18P C13P C14P C15P 5.3(6)
O5P C13P C14P Cl9 6.3(6)
C18P C13P C14P Cl9 -170.6(3)
C13P C14P C15P C16P 0.4(6)
Cl9 C14P C15P C16P 176.2(3)
C13P C14P C15P Cl10 -178.3(3)
Cl9 C14P C15P Cl10 -2.5(5)
C14P C15P C16P C17P -4.5(6)
Cl10 C15P C16P C17P 174.2(3)
C14P C15P C16P Cl11 177.5(3)
Cl10 C15P C16P Cl11 -3.8(5)
C15P C16P C17P C18P 3.0(6)
Cl11 C16P C17P C18P -179.1(3)
C15P C16P C17P Cl12 -177.3(3)
Cl11 C16P C17P Cl12 0.6(5)
C16P C17P C18P O6P -175.8(4)
Cl12 C17P C18P O6P 4.5(6)
C16P C17P C18P C13P 2.7(6)
Cl12 C17P C18P C13P -177.0(3)
O5P C13P C18P C17P 175.7(4)
C14P C13P C18P C17P -7.0(6)
O5P C13P C18P O6P -5.6(5)
C14P C13P C18P O6P 171.6(3)
C2P C1P O1P P1 179.2(3)
C6P C1P O1P P1 -1.5(4)
O4P P1 O1P C1P 77(7)
O6P P1 O1P C1P -88.9(2)
O2P P1 O1P C1P 0.3(2)
O5P P1 O1P C1P -179.7(2)
O3P P1 O1P C1P 93.8(2)
C1P C6P O2P P1 -2.0(4)
C5P C6P O2P P1 176.2(3)
O4P P1 O2P C6P -177.9(2)
O6P P1 O2P C6P 94.6(2)
O5P P1 O2P C6P 2(2)
O3P P1 O2P C6P -87.1(2)
O1P P1 O2P C6P 0.9(2)
C8P C7P O3P P1 -177.4(3)
C12P C7P O3P P1 0.3(4)
O4P P1 O3P C7P -0.3(2)
O6P P1 O3P C7P 59(3)
O2P P1 O3P C7P -89.5(2)
O5P P1 O3P C7P 94.6(2)
O1P P1 O3P C7P -180.0(2)
C11P C12P O4P P1 177.0(3)
C7P C12P O4P P1 -0.2(4)
O6P P1 O4P C12P -177.0(2)
O2P P1 O4P C12P 93.8(3)
O5P P1 O4P C12P -86.2(2)
O3P P1 O4P C12P 0.3(3)
O1P P1 O4P C12P 17(7)
C14P C13P O5P P1 -165.0(3)
C18P C13P O5P P1 12.1(4)
O4P P1 O5P C13P -99.5(3)
O6P P1 O5P C13P -11.9(3)
O2P P1 O5P C13P 81.1(19)
O3P P1 O5P C13P 169.9(3)
O1P P1 O5P C13P 81.7(2)
C17P C18P O6P P1 175.0(3)
C13P C18P O6P P1 -3.5(4)
O4P P1 O6P C18P 103.7(3)
O2P P1 O6P C18P -167.2(3)
O5P P1 O6P C18P 8.7(3)
O3P P1 O6P C18P 44(3)
O1P P1 O6P C18P -76.6(2)
C9 C4 C5 C6 -1.4(7)
C4 C5 C6 C7 1.1(7)
C5 C6 C7 C8 0.1(7)
C6 C7 C8 N1 179.6(4)
C6 C7 C8 C9 -1.1(6)
C5 C4 C9 N3 -179.7(4)
C5 C4 C9 C8 0.4(6)
C7 C8 C9 C4 0.8(6)
N1 C8 C9 C4 -179.7(4)
C7 C8 C9 N3 -179.1(4)
N1 C8 C9 N3 0.4(4)
N13 C14 C15 C16 -176.4(3)
C19 C14 C15 C16 -58.2(4)
C14 C15 C16 C17 57.0(5)
C15 C16 C17 C18 -57.2(5)
C16 C17 C18 C19 57.9(5)
N13 C14 C19 N20 -49.4(4)
C15 C14 C19 N20 -171.3(3)
N13 C14 C19 C18 -179.8(3)
C15 C14 C19 C18 58.3(4)
C17 C18 C19 N20 174.8(3)
C17 C18 C19 C14 -58.2(4)
N12 Ru1 C23 O24 122(3)
N3 Ru1 C23 O24 -155(3)
C29 Ru1 C23 O24 -13(3)
C25 Ru1 C23 O24 20(3)
C28 Ru1 C23 O24 -47(3)
C26 Ru1 C23 O24 22(3)
C27 Ru1 C23 O24 -46(3)
C23 Ru1 C25 C29 -64.7(3)
N12 Ru1 C25 C29 -160.6(2)
N3 Ru1 C25 C29 103.2(4)
C28 Ru1 C25 C29 38.6(3)
C26 Ru1 C25 C29 116.7(4)
C27 Ru1 C25 C29 80.6(3)
C23 Ru1 C25 C26 178.7(3)
N12 Ru1 C25 C26 82.8(3)
N3 Ru1 C25 C26 -13.5(5)
C29 Ru1 C25 C26 -116.7(4)
C28 Ru1 C25 C26 -78.1(3)
C27 Ru1 C25 C26 -36.1(3)
C29 C25 C26 C27 -0.4(5)
Ru1 C25 C26 C27 61.8(3)
C29 C25 C26 Ru1 -62.2(3)
C23 Ru1 C26 C27 -120.4(3)
N12 Ru1 C26 C27 139.9(3)
N3 Ru1 C26 C27 55.8(3)
C29 Ru1 C26 C27 -80.2(3)
C25 Ru1 C26 C27 -118.1(4)
C28 Ru1 C26 C27 -36.3(3)
C23 Ru1 C26 C25 -2.3(4)
N12 Ru1 C26 C25 -102.0(3)
N3 Ru1 C26 C25 173.9(2)
C29 Ru1 C26 C25 37.9(3)
C28 Ru1 C26 C25 81.8(3)
C27 Ru1 C26 C25 118.1(4)
C25 C26 C27 C28 -0.8(5)
Ru1 C26 C27 C28 58.5(3)
C25 C26 C27 Ru1 -59.4(3)
C23 Ru1 C27 C26 118.6(4)
N12 Ru1 C27 C26 -48.0(3)
N3 Ru1 C27 C26 -133.7(3)
C29 Ru1 C27 C26 80.2(3)
C25 Ru1 C27 C26 37.5(3)
C28 Ru1 C27 C26 119.8(4)
C23 Ru1 C27 C28 -1.2(4)
N12 Ru1 C27 C28 -167.8(2)
N3 Ru1 C27 C28 106.5(3)
C29 Ru1 C27 C28 -39.6(3)
C25 Ru1 C27 C28 -82.3(3)
C26 Ru1 C27 C28 -119.8(4)
C26 C27 C28 C29 1.7(5)
Ru1 C27 C28 C29 62.3(3)
C26 C27 C28 Ru1 -60.6(3)
C23 Ru1 C28 C27 179.3(3)
N12 Ru1 C28 C27 26.2(5)
N3 Ru1 C28 C27 -80.7(3)
C29 Ru1 C28 C27 115.1(4)
C25 Ru1 C28 C27 77.6(3)
C26 Ru1 C28 C27 35.3(2)
C23 Ru1 C28 C29 64.2(3)
N12 Ru1 C28 C29 -89.0(5)
N3 Ru1 C28 C29 164.1(3)
C25 Ru1 C28 C29 -37.6(3)
C26 Ru1 C28 C29 -79.8(3)
C27 Ru1 C28 C29 -115.1(4)
C26 C25 C29 C28 1.5(5)
Ru1 C25 C29 C28 -63.5(3)
C26 C25 C29 Ru1 65.0(3)
C27 C28 C29 C25 -2.0(5)
Ru1 C28 C29 C25 63.8(3)
C27 C28 C29 Ru1 -65.7(3)
C23 Ru1 C29 C25 121.2(3)
N12 Ru1 C29 C25 27.6(3)
N3 Ru1 C29 C25 -141.8(3)
C28 Ru1 C29 C25 -116.6(4)
C26 Ru1 C29 C25 -37.8(3)
C27 Ru1 C29 C25 -78.6(3)
C23 Ru1 C29 C28 -122.2(3)
N12 Ru1 C29 C28 144.2(3)
N3 Ru1 C29 C28 -25.1(4)
C25 Ru1 C29 C28 116.6(4)
C26 Ru1 C29 C28 78.9(3)
C27 Ru1 C29 C28 38.0(3)
N3 C2 N1 C8 0.3(4)
N10 C2 N1 C8 -178.7(3)
C7 C8 N1 C2 179.0(4)
C9 C8 N1 C2 -0.4(4)
N1 C2 N3 C9 0.0(4)
N10 C2 N3 C9 178.8(3)
N1 C2 N3 Ru1 -175.2(2)
N10 C2 N3 Ru1 3.6(5)
C4 C9 N3 C2 179.9(4)
C8 C9 N3 C2 -0.2(4)
C4 C9 N3 Ru1 -5.2(6)
C8 C9 N3 Ru1 174.7(2)
C23 Ru1 N3 C2 -111.6(3)
N12 Ru1 N3 C2 -19.9(3)
C29 Ru1 N3 C2 152.6(3)
C25 Ru1 N3 C2 79.9(5)
C28 Ru1 N3 C2 136.6(3)
C26 Ru1 N3 C2 70.5(3)
C27 Ru1 N3 C2 99.9(3)
C23 Ru1 N3 C9 74.4(3)
N12 Ru1 N3 C9 166.1(3)
C29 Ru1 N3 C9 -21.5(4)
C25 Ru1 N3 C9 -94.1(5)
C28 Ru1 N3 C9 -37.4(3)
C26 Ru1 N3 C9 -103.5(3)
C27 Ru1 N3 C9 -74.2(3)
N3 C2 N10 C11 19.0(6)
N1 C2 N10 C11 -162.2(4)
N12 C11 N10 C2 -11.4(6)
N13 C11 N10 C2 169.1(3)
N13 C11 N12 Ru1 160.8(3)
N10 C11 N12 Ru1 -18.7(5)
C23 Ru1 N12 C11 122.3(4)
N3 Ru1 N12 C11 28.6(3)
C29 Ru1 N12 C11 -144.8(3)
C25 Ru1 N12 C11 -128.1(4)
C28 Ru1 N12 C11 -82.9(5)
C26 Ru1 N12 C11 -91.0(4)
C27 Ru1 N12 C11 -65.0(4)
N12 C11 N13 C14 -1.5(6)
N10 C11 N13 C14 178.0(3)
C15 C14 N13 C11 -69.5(5)
C19 C14 N13 C11 170.0(3)
C14 C19 N20 C22 156.7(3)
C18 C19 N20 C22 -77.0(4)
C14 C19 N20 C21 -77.4(4)
C18 C19 N20 C21 48.9(5)
